data_4113055
loop_
_publ_author_name
'Simon M. Humphrey'
'Paul T. Wood'

_publ_section_title
;
 Multiple Areas of Magnetic Bistability in the Topological Ferrimagnet
 [Co3(NC5H3(CO2)2-2,5)2(\m3-OH)2(OH2)2]
;
_journal_name_full 'Journal of the American Chemical Society'
_journal_page_first 13236
_journal_page_last 13237
_journal_paper_doi 10.1021/ja046351l
_journal_volume 126
_journal_year 2004
_chemical_formula_moiety 'C14 H12 Co3 N2 O12'
_chemical_formula_sum 'C14 H12 Co3 N2 O12'
_chemical_formula_weight 577.05
_chemical_name_systematic
;
?
;
_space_group_IT_number 14
_symmetry_cell_setting monoclinic
_symmetry_space_group_name_Hall '-P 2yn'
_symmetry_space_group_name_H-M 'P 1 21/n 1'
_atom_sites_solution_hydrogens geom
_atom_sites_solution_primary direct
_atom_sites_solution_secondary difmap
_audit_creation_method SHELXL-97
_cell_angle_alpha 90.00
_cell_angle_beta 92.6239(15)
_cell_angle_gamma 90.00
_cell_formula_units_Z 4
_cell_length_a 6.6426(2)
_cell_length_b 11.3188(4)
_cell_length_c 22.6559(10)
_cell_measurement_reflns_used 16300
_cell_measurement_temperature 180(2)
_cell_measurement_theta_max 25.03
_cell_measurement_theta_min 1.00
_cell_volume 1701.63(11)
_computing_cell_refinement 'HKL Scalepack (Otwinowski & Minor 1997)'
_computing_data_reduction
;
HKL Denzo and Scalepack (Otwinowski & Minor 1997)
;
_computing_publication_material 'SHELXL-97 (Sheldrick 1997)'
_computing_structure_refinement 'SHELXL-97 (Sheldrick 1997)'
_computing_structure_solution 'SIR-92 (Altomare et al. 1994)'
_diffrn_ambient_temperature 180(2)
_diffrn_measured_fraction_theta_full 0.950
_diffrn_measured_fraction_theta_max 0.950
_diffrn_measurement_device_type 'Nonius Kappa CCD'
_diffrn_measurement_method 'Thin slice \w and \f scans'
_diffrn_radiation_source 'fine-focus sealed tube'
_diffrn_radiation_type MoK\a
_diffrn_radiation_wavelength 0.71073
_diffrn_reflns_av_R_equivalents 0.0644
_diffrn_reflns_av_sigmaI/netI 0.0677
_diffrn_reflns_limit_h_max 7
_diffrn_reflns_limit_h_min -7
_diffrn_reflns_limit_k_max 13
_diffrn_reflns_limit_k_min -13
_diffrn_reflns_limit_l_max 26
_diffrn_reflns_limit_l_min -24
_diffrn_reflns_number 9111
_diffrn_reflns_theta_full 25.01
_diffrn_reflns_theta_max 25.01
_diffrn_reflns_theta_min 3.56
_exptl_absorpt_coefficient_mu 2.968
_exptl_absorpt_correction_T_max 0.859
_exptl_absorpt_correction_T_min 0.804
_exptl_absorpt_correction_type multi-scan
_exptl_absorpt_process_details
;
multi-scan from symmetry-related measurements
Sortav (Blessing 1995)
;
_exptl_crystal_colour purple
_exptl_crystal_density_diffrn 2.252
_exptl_crystal_description 'square rod'
_exptl_crystal_F_000 1148
_exptl_crystal_size_max 0.17
_exptl_crystal_size_mid 0.05
_exptl_crystal_size_min 0.02
_refine_diff_density_max 1.671
_refine_diff_density_min -0.882
_refine_diff_density_rms 0.195
_refine_ls_extinction_method none
_refine_ls_goodness_of_fit_ref 1.077
_refine_ls_hydrogen_treatment mixed
_refine_ls_matrix_type full
_refine_ls_number_parameters 292
_refine_ls_number_reflns 2859
_refine_ls_number_restraints 6
_refine_ls_restrained_S_all 1.076
_refine_ls_R_factor_all 0.0941
_refine_ls_R_factor_gt 0.0720
_refine_ls_shift/su_max 0.000
_refine_ls_shift/su_mean 0.000
_refine_ls_structure_factor_coef Fsqd
_refine_ls_weighting_details 'calc w=1/[\s^2^(Fo^2^)+(0.0485P)^2^+30.4900P] where P=(Fo^2^+2Fc^2^)/3'
_refine_ls_weighting_scheme calc
_refine_ls_wR_factor_gt 0.1580
_refine_ls_wR_factor_ref 0.1696
_reflns_number_gt 2259
_reflns_number_total 2859
_reflns_threshold_expression >2sigma(I)
_cod_data_source_file ja046351lsi20040624_050254.cif
_cod_data_source_block pw0226
_cod_database_code 4113055

loop_
_symmetry_equiv_pos_as_xyz
'x, y, z'
'-x+1/2, y+1/2, -z+1/2'
'-x, -y, -z'
'x-1/2, -y-1/2, z-1/2'

loop_
_atom_site_label
_atom_site_type_symbol
_atom_site_fract_x
_atom_site_fract_y
_atom_site_fract_z
_atom_site_U_iso_or_equiv
_atom_site_adp_type
_atom_site_occupancy
_atom_site_symmetry_multiplicity
_atom_site_calc_flag
_atom_site_refinement_flags
Co1 Co 0.81990(19) -0.03117(11) 0.11333(5) 0.0180(3) Uani 1 1 d .
Co2 Co 0.30606(18) 0.04830(11) 0.11001(5) 0.0160(3) Uani 1 1 d .
Co3 Co 0.78351(18) 0.22442(11) 0.08720(5) 0.0160(3) Uani 1 1 d .
N1 N 0.7564(11) -0.1982(7) 0.1462(3) 0.0183(16) Uani 1 1 d .
N2 N 0.2589(11) -0.1184(7) 0.1460(3) 0.0176(16) Uani 1 1 d .
O1 O 0.8220(10) -0.1367(6) 0.0366(3) 0.0228(14) Uani 1 1 d .
O2 O 0.7537(11) -0.3185(6) 0.0014(3) 0.0256(15) Uani 1 1 d .
O3 O 0.6677(10) -0.4703(6) 0.3021(3) 0.0238(15) Uani 1 1 d .
O4 O 0.7006(10) -0.2767(6) 0.3204(3) 0.0220(14) Uani 1 1 d .
O5 O 0.5893(9) 0.0757(5) 0.0854(3) 0.0173(13) Uani 1 1 d .
H5A H 0.5773 0.0573 0.0422 0.026 Uiso 1 1 calc R
O6 O 1.0161(9) 0.0877(5) 0.0824(3) 0.0196(14) Uani 1 1 d .
H6A H 1.0145 0.0691 0.0393 0.029 Uiso 1 1 calc R
O7 O 0.9966(9) 0.3568(6) 0.0891(3) 0.0213(14) Uani 1 1 d D
H7B H 1.050(11) 0.343(10) 0.0558(19) 0.032 Uiso 1 1 d D
H7A H 1.083(10) 0.367(10) 0.118(2) 0.032 Uiso 1 1 d D
O8 O 0.5442(10) 0.3419(6) 0.0881(3) 0.0208(14) Uani 1 1 d D
H8B H 0.474(11) 0.328(10) 0.118(2) 0.031 Uiso 1 1 d D
H8A H 0.487(12) 0.328(9) 0.0542(17) 0.031 Uiso 1 1 d D
O11 O 0.3004(10) -0.0675(5) 0.0339(3) 0.0184(14) Uani 1 1 d .
O12 O 0.2411(10) -0.2546(5) 0.0054(3) 0.0207(14) Uani 1 1 d .
O13 O 0.1800(10) -0.3750(6) 0.3088(3) 0.0228(15) Uani 1 1 d .
O14 O 0.2063(10) -0.1792(6) 0.3228(3) 0.0238(15) Uani 1 1 d .
C2 C 0.7484(13) -0.2855(8) 0.1051(4) 0.0151(18) Uani 1 1 d .
C3 C 0.7211(14) -0.4024(8) 0.1204(4) 0.019(2) Uani 1 1 d .
H3 H 0.7160 -0.4622 0.0909 0.029 Uiso 1 1 calc R
C4 C 0.7015(14) -0.4312(8) 0.1792(4) 0.021(2) Uani 1 1 d .
H4 H 0.6823 -0.5111 0.1905 0.032 Uiso 1 1 calc R
C5 C 0.7098(14) -0.3424(8) 0.2217(4) 0.0184(19) Uani 1 1 d .
C6 C 0.7345(13) -0.2281(8) 0.2023(4) 0.0185(19) Uani 1 1 d .
H6 H 0.7360 -0.1667 0.2308 0.028 Uiso 1 1 calc R
C7 C 0.7776(14) -0.2445(8) 0.0424(4) 0.020(2) Uani 1 1 d .
C8 C 0.6902(14) -0.3653(8) 0.2867(4) 0.019(2) Uani 1 1 d .
C12 C 0.2485(13) -0.2104(8) 0.1081(4) 0.0161(19) Uani 1 1 d .
C13 C 0.2219(14) -0.3246(9) 0.1256(4) 0.022(2) Uani 1 1 d .
H13 H 0.2128 -0.3865 0.0973 0.032 Uiso 1 1 calc R
C14 C 0.2086(14) -0.3487(8) 0.1852(4) 0.022(2) Uani 1 1 d .
H14 H 0.1935 -0.4275 0.1986 0.033 Uiso 1 1 calc R
C15 C 0.2178(13) -0.2536(7) 0.2255(4) 0.0140(18) Uani 1 1 d .
C16 C 0.2423(13) -0.1408(8) 0.2037(4) 0.0173(19) Uani 1 1 d .
H16 H 0.2477 -0.0765 0.2307 0.026 Uiso 1 1 calc R
C17 C 0.2662(12) -0.1751(8) 0.0433(4) 0.0131(18) Uani 1 1 d .
C18 C 0.2004(14) -0.2716(9) 0.2906(4) 0.021(2) Uani 1 1 d .

loop_
_atom_site_aniso_label
_atom_site_aniso_U_11
_atom_site_aniso_U_22
_atom_site_aniso_U_33
_atom_site_aniso_U_23
_atom_site_aniso_U_13
_atom_site_aniso_U_12
Co1 0.0269(7) 0.0122(6) 0.0152(7) 0.0002(5) 0.0042(5) -0.0009(5)
Co2 0.0204(6) 0.0131(6) 0.0146(6) -0.0012(5) 0.0032(5) -0.0014(5)
Co3 0.0233(6) 0.0117(6) 0.0130(6) -0.0008(5) 0.0024(4) -0.0019(5)
N1 0.023(4) 0.016(4) 0.016(4) 0.002(3) 0.000(3) -0.001(3)
N2 0.030(4) 0.015(4) 0.007(4) 0.005(3) -0.005(3) 0.003(3)
O1 0.036(4) 0.014(3) 0.019(3) 0.001(3) 0.007(3) 0.002(3)
O2 0.036(4) 0.025(4) 0.016(3) -0.003(3) 0.001(3) 0.001(3)
O3 0.041(4) 0.015(3) 0.016(3) 0.004(3) 0.005(3) 0.001(3)
O4 0.034(4) 0.020(3) 0.012(3) 0.002(3) 0.004(3) 0.002(3)
O5 0.021(3) 0.017(3) 0.015(3) -0.010(3) 0.008(2) -0.003(3)
O6 0.020(3) 0.014(3) 0.025(3) -0.013(3) -0.004(3) 0.003(3)
O7 0.025(4) 0.024(4) 0.015(3) -0.004(3) 0.005(3) -0.003(3)
O8 0.030(4) 0.018(3) 0.013(3) -0.003(3) -0.003(3) 0.000(3)
O11 0.035(4) 0.008(3) 0.012(3) -0.001(2) 0.001(3) -0.006(3)
O12 0.030(4) 0.016(3) 0.016(3) -0.001(3) 0.004(3) 0.002(3)
O13 0.033(4) 0.020(4) 0.016(3) 0.004(3) 0.007(3) 0.002(3)
O14 0.033(4) 0.020(4) 0.018(3) 0.002(3) 0.003(3) 0.005(3)
C2 0.022(5) 0.012(4) 0.011(4) -0.003(4) 0.002(3) 0.003(4)
C3 0.028(5) 0.015(5) 0.015(5) -0.008(4) 0.002(4) 0.005(4)
C4 0.029(5) 0.015(5) 0.020(5) 0.000(4) 0.007(4) 0.001(4)
C5 0.021(5) 0.016(5) 0.018(5) 0.006(4) 0.000(4) -0.001(4)
C6 0.026(5) 0.019(5) 0.010(4) 0.001(4) -0.003(4) -0.001(4)
C7 0.021(5) 0.023(5) 0.016(5) -0.002(4) 0.002(4) 0.002(4)
C8 0.028(5) 0.017(5) 0.013(4) -0.001(4) 0.001(4) 0.000(4)
C12 0.023(5) 0.014(5) 0.011(4) 0.000(4) -0.002(3) 0.000(4)
C13 0.028(5) 0.021(5) 0.016(5) -0.005(4) 0.007(4) -0.004(4)
C14 0.030(5) 0.012(5) 0.024(5) 0.002(4) -0.001(4) -0.003(4)
C15 0.016(4) 0.008(4) 0.018(5) -0.002(3) 0.003(3) 0.002(3)
C16 0.021(5) 0.018(5) 0.013(4) -0.004(4) -0.001(3) -0.004(4)
C17 0.016(4) 0.014(5) 0.009(4) -0.008(4) 0.002(3) -0.001(3)
C18 0.021(5) 0.029(6) 0.015(5) 0.007(4) 0.004(4) 0.004(4)

loop_
_atom_type_symbol
_atom_type_description
_atom_type_scat_dispersion_real
_atom_type_scat_dispersion_imag
_atom_type_scat_source
C C 0.0033 0.0016 'International Tables Vol C Tables 4.2.6.8 and 6.1.1.4'
H H 0.0000 0.0000 'International Tables Vol C Tables 4.2.6.8 and 6.1.1.4'
N N 0.0061 0.0033 'International Tables Vol C Tables 4.2.6.8 and 6.1.1.4'
O O 0.0106 0.0060 'International Tables Vol C Tables 4.2.6.8 and 6.1.1.4'
Co Co 0.3494 0.9721 'International Tables Vol C Tables 4.2.6.8 and 6.1.1.4'

loop_
_geom_angle_atom_site_label_1
_geom_angle_atom_site_label_2
_geom_angle_atom_site_label_3
_geom_angle
_geom_angle_site_symmetry_1
_geom_angle_site_symmetry_3
O6 Co1 O5 89.1(2) . .
O6 Co1 O3 95.8(3) . 2_655
O5 Co1 O3 95.1(3) . 2_655
O6 Co1 N1 150.8(3) . .
O5 Co1 N1 119.4(3) . .
O3 Co1 N1 88.3(3) 2_655 .
O6 Co1 O1 93.6(2) . .
O5 Co1 O1 96.6(2) . .
O3 Co1 O1 165.1(3) 2_655 .
N1 Co1 O1 77.9(3) . .
O6 Co1 Co3 47.78(17) . .
O5 Co1 Co3 45.72(17) . .
O3 Co1 Co3 81.76(18) 2_655 .
N1 Co1 Co3 160.5(2) . .
O1 Co1 Co3 113.09(18) . .
O5 Co2 O13 100.4(2) . 2
O5 Co2 O6 139.6(3) . 1_455
O13 Co2 O6 100.7(3) 2 1_455
O5 Co2 N2 114.0(3) . .
O13 Co2 N2 92.0(3) 2 .
O6 Co2 N2 99.2(3) 1_455 .
O5 Co2 O11 81.7(2) . .
O13 Co2 O11 167.9(2) 2 .
O6 Co2 O11 84.7(2) 1_455 .
N2 Co2 O11 76.4(3) . .
O7 Co3 O8 93.4(3) . .
O7 Co3 O4 88.9(2) . 2_655
O8 Co3 O4 89.9(3) . 2_655
O7 Co3 O5 174.1(3) . .
O8 Co3 O5 92.5(2) . .
O4 Co3 O5 91.0(2) 2_655 .
O7 Co3 O12 85.7(2) . 3_655
O8 Co3 O12 83.2(2) . 3_655
O4 Co3 O12 171.0(3) 2_655 3_655
O5 Co3 O12 95.1(2) . 3_655
O7 Co3 O6 91.7(2) . .
O8 Co3 O6 174.5(2) . .
O4 Co3 O6 92.4(2) 2_655 .
O5 Co3 O6 82.4(2) . .
O12 Co3 O6 95.0(2) 3_655 .
O7 Co3 Co1 131.06(19) . .
O8 Co3 Co1 132.87(19) . .
O4 Co3 Co1 78.11(18) 2_655 .
O5 Co3 Co1 43.30(17) . .
O12 Co3 Co1 110.88(17) 3_655 .
O6 Co3 Co1 43.03(17) . .
C6 N1 C2 117.8(8) . .
C6 N1 Co1 127.3(6) . .
C2 N1 Co1 114.7(6) . .
C16 N2 C12 118.0(8) . .
C16 N2 Co2 124.9(6) . .
C12 N2 Co2 117.1(5) . .
C7 O1 Co1 116.8(6) . .
C8 O3 Co1 125.7(6) . 2_645
C8 O4 Co3 127.6(6) . 2_645
Co2 O5 Co1 121.6(3) . .
Co2 O5 Co3 133.9(3) . .
Co1 O5 Co3 91.0(2) . .
Co2 O5 H5A 101.9 . .
Co1 O5 H5A 101.9 . .
Co3 O5 H5A 101.9 . .
Co1 O6 Co2 111.2(3) . 1_655
Co1 O6 Co3 89.2(2) . .
Co2 O6 Co3 142.6(3) 1_655 .
Co1 O6 H6A 102.7 . .
Co2 O6 H6A 102.7 1_655 .
Co3 O6 H6A 102.7 . .
Co3 O7 H7B 99(7) . .
Co3 O7 H7A 123(7) . .
H7B O7 H7A 114(4) . .
Co3 O8 H8B 109(7) . .
Co3 O8 H8A 101(7) . .
H8B O8 H8A 116(4) . .
C17 O11 Co2 116.6(5) . .
C17 O12 Co3 124.4(6) . 3_655
C18 O13 Co2 134.2(6) . 2_545
N1 C2 C3 121.9(8) . .
N1 C2 C7 114.6(8) . .
C3 C2 C7 123.5(8) . .
C2 C3 C4 119.1(8) . .
C2 C3 H3 120.5 . .
C4 C3 H3 120.5 . .
C3 C4 C5 119.6(9) . .
C3 C4 H4 120.2 . .
C5 C4 H4 120.2 . .
C6 C5 C4 117.3(8) . .
C6 C5 C8 119.3(8) . .
C4 C5 C8 123.3(8) . .
N1 C6 C5 124.3(9) . .
N1 C6 H6 117.8 . .
C5 C6 H6 117.8 . .
O2 C7 O1 126.1(9) . .
O2 C7 C2 118.2(8) . .
O1 C7 C2 115.8(8) . .
O3 C8 O4 126.4(8) . .
O3 C8 C5 116.9(8) . .
O4 C8 C5 116.8(8) . .
N2 C12 C13 123.4(8) . .
N2 C12 C17 113.8(7) . .
C13 C12 C17 122.7(8) . .
C12 C13 C14 118.9(8) . .
C12 C13 H13 120.5 . .
C14 C13 H13 120.5 . .
C13 C14 C15 118.6(8) . .
C13 C14 H14 120.7 . .
C15 C14 H14 120.7 . .
C16 C15 C14 118.4(8) . .
C16 C15 C18 119.5(8) . .
C14 C15 C18 122.0(8) . .
N2 C16 C15 122.6(8) . .
N2 C16 H16 118.7 . .
C15 C16 H16 118.7 . .
O12 C17 O11 126.8(8) . .
O12 C17 C12 117.2(8) . .
O11 C17 C12 115.9(7) . .
O13 C18 O14 125.5(8) . .
O13 C18 C15 117.8(8) . .
O14 C18 C15 116.7(8) . .

loop_
_geom_bond_atom_site_label_1
_geom_bond_atom_site_label_2
_geom_bond_distance
_geom_bond_site_symmetry_2
Co1 O6 2.021(7) .
Co1 O5 2.031(6) .
Co1 O3 2.035(6) 2_655
Co1 N1 2.082(8) .
Co1 O1 2.109(6) .
Co1 Co3 2.9606(17) .
Co2 O5 2.011(6) .
Co2 O13 2.033(6) 2
Co2 O6 2.047(6) 1_455
Co2 N2 2.084(7) .
Co2 O11 2.165(6) .
Co3 O7 2.060(6) .
Co3 O8 2.073(7) .
Co3 O4 2.092(6) 2_655
Co3 O5 2.120(6) .
Co3 O12 2.125(6) 3_655
Co3 O6 2.193(6) .
N1 C6 1.329(11) .
N1 C2 1.357(11) .
N2 C16 1.342(11) .
N2 C12 1.348(11) .
O1 C7 1.263(11) .
O2 C7 1.257(11) .
O3 C8 1.249(11) .
O3 Co1 2.035(6) 2_645
O4 C8 1.259(11) .
O4 Co3 2.092(6) 2_645
O5 H5A 1.0000 .
O6 Co2 2.047(6) 1_655
O6 H6A 1.0000 .
O7 H7B 0.86(2) .
O7 H7A 0.86(2) .
O8 H8B 0.85(2) .
O8 H8A 0.86(2) .
O11 C17 1.258(10) .
O12 C17 1.250(10) .
O12 Co3 2.125(6) 3_655
O13 C18 1.250(12) .
O13 Co2 2.033(6) 2_545
O14 C18 1.274(12) .
C2 C3 1.382(13) .
C2 C7 1.516(12) .
C3 C4 1.383(13) .
C3 H3 0.9500 .
C4 C5 1.390(13) .
C4 H4 0.9500 .
C5 C6 1.378(13) .
C5 C8 1.508(12) .
C6 H6 0.9500 .
C12 C13 1.366(13) .
C12 C17 1.531(12) .
C13 C14 1.384(13) .
C13 H13 0.9500 .
C14 C15 1.411(12) .
C14 H14 0.9500 .
C15 C16 1.381(12) .
C15 C18 1.499(12) .
C16 H16 0.9500 .
